data_4120304
loop_
_publ_author_name
'Dmitry V. Gutsulyak'
'Warren E. Piers'
'Javier Borau-Garcia'
'Masood Parvez'

_publ_contact_author
;
    Masood Parvez
    Department of Chemistry
    University of Calgary
    2500 University Drive N.W.
    Calgary, Alberta, Canada T2N 1N4  
;
_publ_contact_author_email ' parvez@ucalgary.ca '
_publ_contact_author_fax ' (403)289-9488 '
_publ_contact_author_phone ' (403)220-5348 '
_publ_section_title
;
 Activation of Water, Ammonia, and Other Small Molecules by PCcarbeneP
 Nickel Pincer Complexes
;
_journal_name_full 'Journal of the American Chemical Society'
_journal_page_first 11776
_journal_page_last 11779
_journal_paper_doi 10.1021/ja406742n
_journal_volume 135
_journal_year 2013
_chemical_formula_moiety 'C25 H37 Br Ni P2'
_chemical_formula_sum 'C25 H37 Br Ni P2'
_chemical_formula_weight 538.11
_chemical_name_systematic
;
 ?
;
_space_group_IT_number 14
_symmetry_cell_setting monoclinic
_symmetry_space_group_name_Hall '-P 2yn'
_symmetry_space_group_name_H-M 'P 1 21/n 1'
_atom_sites_solution_hydrogens geom
_atom_sites_solution_primary direct
_atom_sites_solution_secondary difmap
_cell_angle_alpha 90.00
_cell_angle_beta 107.9061(12)
_cell_angle_gamma 90.00
_cell_formula_units_Z 4
_cell_length_a 11.1311(2)
_cell_length_b 13.7498(3)
_cell_length_c 17.3926(4)
_cell_measurement_reflns_used 11266
_cell_measurement_temperature 173(2)
_cell_measurement_theta_max 27.48
_cell_measurement_theta_min 1.00
_cell_volume 2533.00(9)
_computing_cell_refinement 'HKL DENZO (Otwinowski & Minor, 1997)'
_computing_data_collection 'COLLECT (Hooft, 1998)'
_computing_data_reduction 'SCALEPACK (Otwinowski & Minor, 1997)'
_computing_molecular_graphics 'ORTEP-3 (Farrugia, 1997)'
_computing_publication_material 'SHELXL-97 (Sheldrick, 2008)'
_computing_structure_refinement 'SHELXL-97 (Sheldrick, 2008)'
_computing_structure_solution 'SIR92 (Altomare et al., 1991)'
_diffrn_ambient_temperature 173(2)
_diffrn_measured_fraction_theta_full 0.997
_diffrn_measured_fraction_theta_max 0.997
_diffrn_measurement_device_type 'Nonius APEX2 CCD'
_diffrn_measurement_method ' \w and \f scans '
_diffrn_radiation_monochromator graphite
_diffrn_radiation_source 'fine-focus sealed tube'
_diffrn_radiation_type MoK\a
_diffrn_radiation_wavelength 0.71073
_diffrn_reflns_av_R_equivalents 0.0422
_diffrn_reflns_av_sigmaI/netI 0.0286
_diffrn_reflns_limit_h_max 14
_diffrn_reflns_limit_h_min -14
_diffrn_reflns_limit_k_max 17
_diffrn_reflns_limit_k_min -17
_diffrn_reflns_limit_l_max 22
_diffrn_reflns_limit_l_min -22
_diffrn_reflns_number 21376
_diffrn_reflns_theta_full 27.52
_diffrn_reflns_theta_max 27.52
_diffrn_reflns_theta_min 1.93
_diffrn_standards_number 0
_exptl_absorpt_coefficient_mu 2.479
_exptl_absorpt_correction_T_max 0.9073
_exptl_absorpt_correction_T_min 0.7228
_exptl_absorpt_correction_type multi-scan
_exptl_absorpt_process_details 'SORTAV: (Blessing, 1997)'
_exptl_crystal_colour Orange
_exptl_crystal_density_diffrn 1.411
_exptl_crystal_description Plate
_exptl_crystal_F_000 1120
_exptl_crystal_size_max 0.14
_exptl_crystal_size_mid 0.10
_exptl_crystal_size_min 0.04
_refine_diff_density_max 0.925
_refine_diff_density_min -0.430
_refine_diff_density_rms 0.074
_refine_ls_extinction_method none
_refine_ls_goodness_of_fit_ref 1.069
_refine_ls_hydrogen_treatment constr
_refine_ls_matrix_type full
_refine_ls_number_parameters 270
_refine_ls_number_reflns 5807
_refine_ls_number_restraints 0
_refine_ls_restrained_S_all 1.069
_refine_ls_R_factor_all 0.0487
_refine_ls_R_factor_gt 0.0369
_refine_ls_shift/su_max 0.001
_refine_ls_shift/su_mean 0.000
_refine_ls_structure_factor_coef Fsqd
_refine_ls_weighting_details 'calc w=1/[\s^2^(Fo^2^)+(0.0353P)^2^+3.1949P] where P=(Fo^2^+2Fc^2^)/3'
_refine_ls_weighting_scheme calc
_refine_ls_wR_factor_gt 0.0828
_refine_ls_wR_factor_ref 0.0899
_reflns_number_gt 4867
_reflns_number_total 5807
_reflns_threshold_expression >2sigma(I)
_cod_data_source_file ja406742n_si_002_2.cif
_cod_data_source_block Compound_1
_cod_original_sg_symbol_H-M 'P 21/n'
_cod_database_code 4120304

loop_
_symmetry_equiv_pos_as_xyz
'x, y, z'
'-x+1/2, y+1/2, -z+1/2'
'-x, -y, -z'
'x-1/2, -y-1/2, z-1/2'

loop_
_atom_site_label
_atom_site_type_symbol
_atom_site_fract_x
_atom_site_fract_y
_atom_site_fract_z
_atom_site_U_iso_or_equiv
_atom_site_adp_type
_atom_site_occupancy
_atom_site_symmetry_multiplicity
_atom_site_calc_flag
_atom_site_refinement_flags
Br1 Br 0.13090(3) 0.41321(2) 0.798331(17) 0.03339(9) Uani 1 1 d .
Ni1 Ni 0.01639(3) 0.33608(2) 0.67724(2) 0.02502(9) Uani 1 1 d .
P1 P 0.15628(6) 0.22443(5) 0.68655(4) 0.02496(14) Uani 1 1 d .
P2 P -0.16591(6) 0.41014(5) 0.65919(4) 0.02654(15) Uani 1 1 d .
C1 C -0.0631(3) 0.2875(2) 0.56649(15) 0.0282(6) Uani 1 1 d .
H1 H -0.0680 0.3463 0.5318 0.034 Uiso 1 1 calc R
C2 C 0.0113(3) 0.2148(2) 0.53362(16) 0.0307(6) Uani 1 1 d .
C3 C 0.1222(3) 0.1759(2) 0.58581(16) 0.0296(6) Uani 1 1 d .
C4 C 0.1927(3) 0.1087(2) 0.55751(18) 0.0370(7) Uani 1 1 d .
H4 H 0.2668 0.0808 0.5936 0.044 Uiso 1 1 calc R
C5 C 0.1546(4) 0.0828(2) 0.4772(2) 0.0449(8) Uani 1 1 d .
H5 H 0.2023 0.0372 0.4577 0.054 Uiso 1 1 calc R
C6 C 0.0471(4) 0.1232(3) 0.42523(19) 0.0465(8) Uani 1 1 d .
H6 H 0.0219 0.1060 0.3696 0.056 Uiso 1 1 calc R
C7 C -0.0240(3) 0.1879(2) 0.45251(18) 0.0411(7) Uani 1 1 d .
H7 H -0.0983 0.2147 0.4157 0.049 Uiso 1 1 calc R
C8 C -0.2003(3) 0.2619(2) 0.55463(16) 0.0295(6) Uani 1 1 d .
C9 C -0.2685(3) 0.3262(2) 0.58818(16) 0.0294(6) Uani 1 1 d .
C10 C -0.3975(3) 0.3133(2) 0.57468(19) 0.0390(7) Uani 1 1 d .
H10 H -0.4436 0.3594 0.5951 0.047 Uiso 1 1 calc R
C11 C -0.4588(3) 0.2332(3) 0.5315(2) 0.0448(8) Uani 1 1 d .
H11 H -0.5465 0.2238 0.5227 0.054 Uiso 1 1 calc R
C12 C -0.3914(3) 0.1675(2) 0.50148(19) 0.0432(7) Uani 1 1 d .
H12 H -0.4328 0.1118 0.4731 0.052 Uiso 1 1 calc R
C13 C -0.2641(3) 0.1814(2) 0.51205(17) 0.0371(7) Uani 1 1 d .
H13 H -0.2196 0.1357 0.4901 0.044 Uiso 1 1 calc R
C14 C 0.3214(3) 0.2655(2) 0.72139(18) 0.0315(6) Uani 1 1 d .
H14 H 0.3347 0.2953 0.7758 0.038 Uiso 1 1 calc R
C15 C 0.4244(3) 0.1881(2) 0.7324(2) 0.0475(8) Uani 1 1 d .
H15A H 0.5067 0.2163 0.7614 0.057 Uiso 1 1 calc R
H15B H 0.4255 0.1650 0.6793 0.057 Uiso 1 1 calc R
H15C H 0.4069 0.1334 0.7634 0.057 Uiso 1 1 calc R
C16 C 0.3375(3) 0.3476(2) 0.6663(2) 0.0420(7) Uani 1 1 d .
H16A H 0.4228 0.3747 0.6874 0.050 Uiso 1 1 calc R
H16B H 0.2753 0.3987 0.6644 0.050 Uiso 1 1 calc R
H16C H 0.3249 0.3221 0.6118 0.050 Uiso 1 1 calc R
C17 C 0.1407(3) 0.1191(2) 0.74818(17) 0.0301(6) Uani 1 1 d .
H17 H 0.1902 0.0639 0.7358 0.036 Uiso 1 1 calc R
C18 C 0.1898(4) 0.1394(2) 0.83868(18) 0.0449(8) Uani 1 1 d .
H18A H 0.1711 0.0838 0.8683 0.054 Uiso 1 1 calc R
H18B H 0.1485 0.1977 0.8511 0.054 Uiso 1 1 calc R
H18C H 0.2813 0.1499 0.8548 0.054 Uiso 1 1 calc R
C19 C 0.0014(3) 0.0902(2) 0.7225(2) 0.0400(7) Uani 1 1 d .
H19A H -0.0086 0.0304 0.7506 0.048 Uiso 1 1 calc R
H19B H -0.0284 0.0791 0.6640 0.048 Uiso 1 1 calc R
H19C H -0.0481 0.1425 0.7364 0.048 Uiso 1 1 calc R
C20 C -0.1915(3) 0.5346(2) 0.61682(18) 0.0358(6) Uani 1 1 d .
H20 H -0.1478 0.5801 0.6615 0.043 Uiso 1 1 calc R
C21 C -0.1291(4) 0.5470(3) 0.5510(2) 0.0515(9) Uani 1 1 d .
H21A H -0.1343 0.6153 0.5342 0.062 Uiso 1 1 calc R
H21B H -0.1725 0.5063 0.5045 0.062 Uiso 1 1 calc R
H21C H -0.0403 0.5275 0.5718 0.062 Uiso 1 1 calc R
C22 C -0.3299(4) 0.5648(3) 0.5875(3) 0.0577(10) Uani 1 1 d .
H22A H -0.3362 0.6331 0.5707 0.069 Uiso 1 1 calc R
H22B H -0.3671 0.5566 0.6313 0.069 Uiso 1 1 calc R
H22C H -0.3755 0.5241 0.5415 0.069 Uiso 1 1 calc R
C23 C -0.2325(3) 0.4129(2) 0.74462(18) 0.0353(7) Uani 1 1 d .
H23 H -0.3260 0.4211 0.7216 0.042 Uiso 1 1 calc R
C24 C -0.2080(3) 0.3157(3) 0.7886(2) 0.0461(8) Uani 1 1 d .
H24A H -0.2508 0.3145 0.8302 0.055 Uiso 1 1 calc R
H24B H -0.1170 0.3071 0.8141 0.055 Uiso 1 1 calc R
H24C H -0.2406 0.2629 0.7500 0.055 Uiso 1 1 calc R
C25 C -0.1820(3) 0.4977(3) 0.80248(19) 0.0433(8) Uani 1 1 d .
H25A H -0.2168 0.4941 0.8477 0.052 Uiso 1 1 calc R
H25B H -0.2071 0.5593 0.7737 0.052 Uiso 1 1 calc R
H25C H -0.0896 0.4941 0.8231 0.052 Uiso 1 1 calc R

loop_
_atom_site_aniso_label
_atom_site_aniso_U_11
_atom_site_aniso_U_22
_atom_site_aniso_U_33
_atom_site_aniso_U_23
_atom_site_aniso_U_13
_atom_site_aniso_U_12
Br1 0.03132(15) 0.03406(16) 0.03220(15) -0.00687(11) 0.00594(11) -0.00067(11)
Ni1 0.02322(17) 0.02689(18) 0.02466(17) -0.00130(13) 0.00694(13) 0.00286(13)
P1 0.0225(3) 0.0259(3) 0.0263(3) -0.0001(3) 0.0073(3) 0.0011(3)
P2 0.0232(3) 0.0298(4) 0.0270(3) -0.0028(3) 0.0081(3) 0.0032(3)
C1 0.0302(14) 0.0305(14) 0.0230(12) -0.0003(11) 0.0069(11) 0.0049(11)
C2 0.0360(15) 0.0289(14) 0.0286(13) -0.0001(11) 0.0121(12) 0.0059(12)
C3 0.0321(14) 0.0296(14) 0.0293(13) 0.0002(11) 0.0129(11) 0.0006(11)
C4 0.0402(17) 0.0369(16) 0.0365(16) 0.0032(13) 0.0156(13) 0.0117(13)
C5 0.062(2) 0.0410(18) 0.0402(17) -0.0004(14) 0.0277(16) 0.0178(16)
C6 0.068(2) 0.0460(18) 0.0268(15) -0.0020(14) 0.0166(15) 0.0165(17)
C7 0.0495(19) 0.0443(18) 0.0269(14) -0.0004(13) 0.0079(13) 0.0177(15)
C8 0.0297(14) 0.0311(14) 0.0247(13) 0.0025(11) 0.0038(11) 0.0041(11)
C9 0.0262(13) 0.0307(14) 0.0302(14) -0.0002(11) 0.0070(11) 0.0021(11)
C10 0.0308(15) 0.0459(18) 0.0394(16) -0.0040(14) 0.0096(13) -0.0019(13)
C11 0.0296(15) 0.056(2) 0.0464(18) -0.0052(16) 0.0078(14) -0.0103(15)
C12 0.0472(19) 0.0403(17) 0.0377(16) -0.0062(14) 0.0063(14) -0.0125(15)
C13 0.0412(17) 0.0358(16) 0.0300(14) -0.0029(12) 0.0048(13) 0.0023(13)
C14 0.0243(13) 0.0304(14) 0.0386(15) -0.0003(12) 0.0080(12) -0.0015(11)
C15 0.0247(15) 0.0396(18) 0.074(2) 0.0015(17) 0.0096(15) 0.0044(13)
C16 0.0381(17) 0.0371(17) 0.057(2) 0.0025(15) 0.0235(15) -0.0032(13)
C17 0.0335(15) 0.0271(13) 0.0310(14) -0.0002(11) 0.0117(12) -0.0018(11)
C18 0.063(2) 0.0372(17) 0.0316(16) 0.0066(13) 0.0107(15) -0.0064(15)
C19 0.0379(17) 0.0353(16) 0.0490(18) 0.0027(14) 0.0167(14) -0.0087(13)
C20 0.0360(16) 0.0324(15) 0.0361(15) -0.0003(12) 0.0068(13) 0.0038(12)
C21 0.068(2) 0.0389(18) 0.053(2) 0.0134(16) 0.0253(19) 0.0045(17)
C22 0.051(2) 0.047(2) 0.068(2) 0.0093(18) 0.0087(19) 0.0180(17)
C23 0.0270(14) 0.0464(18) 0.0363(15) -0.0059(13) 0.0152(12) 0.0023(13)
C24 0.049(2) 0.052(2) 0.0450(18) -0.0003(16) 0.0260(16) -0.0055(16)
C25 0.0420(17) 0.052(2) 0.0400(17) -0.0120(15) 0.0192(14) 0.0029(15)

loop_
_atom_type_symbol
_atom_type_description
_atom_type_scat_dispersion_real
_atom_type_scat_dispersion_imag
_atom_type_scat_source
C C 0.0033 0.0016 'International Tables Vol C Tables 4.2.6.8 and 6.1.1.4'
H H 0.0000 0.0000 'International Tables Vol C Tables 4.2.6.8 and 6.1.1.4'
P P 0.1023 0.0942 'International Tables Vol C Tables 4.2.6.8 and 6.1.1.4'
Ni Ni 0.3393 1.1124 'International Tables Vol C Tables 4.2.6.8 and 6.1.1.4'
Br Br -0.2901 2.4595 'International Tables Vol C Tables 4.2.6.8 and 6.1.1.4'

loop_
_geom_angle_atom_site_label_1
_geom_angle_atom_site_label_2
_geom_angle_atom_site_label_3
_geom_angle
C1 Ni1 P1 85.92(8)
C1 Ni1 P2 84.29(8)
P1 Ni1 P2 161.98(3)
C1 Ni1 Br1 169.66(8)
P1 Ni1 Br1 94.23(2)
P2 Ni1 Br1 98.10(2)
C3 P1 C14 108.91(13)
C3 P1 C17 104.21(13)
C14 P1 C17 108.24(13)
C3 P1 Ni1 105.03(9)
C14 P1 Ni1 115.58(10)
C17 P1 Ni1 114.11(9)
C9 P2 C20 109.23(13)
C9 P2 C23 103.63(13)
C20 P2 C23 104.47(14)
C9 P2 Ni1 99.32(9)
C20 P2 Ni1 120.42(10)
C23 P2 Ni1 118.19(10)
C2 C1 C8 116.0(2)
C2 C1 Ni1 117.25(19)
C8 C1 Ni1 109.98(17)
C2 C1 H1 103.9
C8 C1 H1 103.9
Ni1 C1 H1 103.9
C7 C2 C3 118.4(3)
C7 C2 C1 122.6(3)
C3 C2 C1 118.9(2)
C2 C3 C4 120.3(3)
C2 C3 P1 111.7(2)
C4 C3 P1 127.9(2)
C5 C4 C3 119.9(3)
C5 C4 H4 120.1
C3 C4 H4 120.1
C6 C5 C4 119.8(3)
C6 C5 H5 120.1
C4 C5 H5 120.1
C7 C6 C5 120.9(3)
C7 C6 H6 119.5
C5 C6 H6 119.5
C6 C7 C2 120.7(3)
C6 C7 H7 119.7
C2 C7 H7 119.7
C13 C8 C9 117.9(3)
C13 C8 C1 125.6(3)
C9 C8 C1 116.6(2)
C10 C9 C8 120.7(3)
C10 C9 P2 126.6(2)
C8 C9 P2 112.1(2)
C11 C10 C9 120.1(3)
C11 C10 H10 120.0
C9 C10 H10 120.0
C12 C11 C10 119.5(3)
C12 C11 H11 120.3
C10 C11 H11 120.3
C11 C12 C13 120.9(3)
C11 C12 H12 119.5
C13 C12 H12 119.5
C12 C13 C8 120.8(3)
C12 C13 H13 119.6
C8 C13 H13 119.6
C16 C14 C15 111.3(3)
C16 C14 P1 108.6(2)
C15 C14 P1 117.5(2)
C16 C14 H14 106.2
C15 C14 H14 106.2
P1 C14 H14 106.2
C14 C15 H15A 109.5
C14 C15 H15B 109.5
H15A C15 H15B 109.5
C14 C15 H15C 109.5
H15A C15 H15C 109.5
H15B C15 H15C 109.5
C14 C16 H16A 109.5
C14 C16 H16B 109.5
H16A C16 H16B 109.5
C14 C16 H16C 109.5
H16A C16 H16C 109.5
H16B C16 H16C 109.5
C18 C17 C19 111.0(3)
C18 C17 P1 112.9(2)
C19 C17 P1 107.6(2)
C18 C17 H17 108.4
C19 C17 H17 108.4
P1 C17 H17 108.4
C17 C18 H18A 109.5
C17 C18 H18B 109.5
H18A C18 H18B 109.5
C17 C18 H18C 109.5
H18A C18 H18C 109.5
H18B C18 H18C 109.5
C17 C19 H19A 109.5
C17 C19 H19B 109.5
H19A C19 H19B 109.5
C17 C19 H19C 109.5
H19A C19 H19C 109.5
H19B C19 H19C 109.5
C21 C20 C22 111.5(3)
C21 C20 P2 110.7(2)
C22 C20 P2 113.7(2)
C21 C20 H20 106.9
C22 C20 H20 106.9
P2 C20 H20 106.9
C20 C21 H21A 109.5
C20 C21 H21B 109.5
H21A C21 H21B 109.5
C20 C21 H21C 109.5
H21A C21 H21C 109.5
H21B C21 H21C 109.5
C20 C22 H22A 109.5
C20 C22 H22B 109.5
H22A C22 H22B 109.5
C20 C22 H22C 109.5
H22A C22 H22C 109.5
H22B C22 H22C 109.5
C24 C23 C25 111.4(3)
C24 C23 P2 109.4(2)
C25 C23 P2 112.7(2)
C24 C23 H23 107.7
C25 C23 H23 107.7
P2 C23 H23 107.7
C23 C24 H24A 109.5
C23 C24 H24B 109.5
H24A C24 H24B 109.5
C23 C24 H24C 109.5
H24A C24 H24C 109.5
H24B C24 H24C 109.5
C23 C25 H25A 109.5
C23 C25 H25B 109.5
H25A C25 H25B 109.5
C23 C25 H25C 109.5
H25A C25 H25C 109.5
H25B C25 H25C 109.5

loop_
_geom_bond_atom_site_label_1
_geom_bond_atom_site_label_2
_geom_bond_distance
Br1 Ni1 2.3524(4)
Ni1 C1 1.973(3)
Ni1 P1 2.1570(7)
Ni1 P2 2.2048(7)
P1 C3 1.803(3)
P1 C14 1.839(3)
P1 C17 1.841(3)
P2 C9 1.815(3)
P2 C20 1.850(3)
P2 C23 1.853(3)
C1 C2 1.518(4)
C1 C8 1.518(4)
C1 H1 1.0000
C2 C7 1.393(4)
C2 C3 1.395(4)
C3 C4 1.396(4)
C4 C5 1.376(4)
C4 H4 0.9500
C5 C6 1.375(5)
C5 H5 0.9500
C6 C7 1.369(4)
C6 H6 0.9500
C7 H7 0.9500
C8 C13 1.397(4)
C8 C9 1.404(4)
C9 C10 1.394(4)
C10 C11 1.389(4)
C10 H10 0.9500
C11 C12 1.374(5)
C11 H11 0.9500
C12 C13 1.385(5)
C12 H12 0.9500
C13 H13 0.9500
C14 C16 1.526(4)
C14 C15 1.533(4)
C14 H14 1.0000
C15 H15A 0.9800
C15 H15B 0.9800
C15 H15C 0.9800
C16 H16A 0.9800
C16 H16B 0.9800
C16 H16C 0.9800
C17 C18 1.525(4)
C17 C19 1.529(4)
C17 H17 1.0000
C18 H18A 0.9800
C18 H18B 0.9800
C18 H18C 0.9800
C19 H19A 0.9800
C19 H19B 0.9800
C19 H19C 0.9800
C20 C21 1.521(4)
C20 C22 1.524(5)
C20 H20 1.0000
C21 H21A 0.9800
C21 H21B 0.9800
C21 H21C 0.9800
C22 H22A 0.9800
C22 H22B 0.9800
C22 H22C 0.9800
C23 C24 1.523(5)
C23 C25 1.530(4)
C23 H23 1.0000
C24 H24A 0.9800
C24 H24B 0.9800
C24 H24C 0.9800
C25 H25A 0.9800
C25 H25B 0.9800
C25 H25C 0.9800

loop_
_geom_torsion_atom_site_label_1
_geom_torsion_atom_site_label_2
_geom_torsion_atom_site_label_3
_geom_torsion_atom_site_label_4
_geom_torsion
C1 Ni1 P1 C3 8.41(12)
P2 Ni1 P1 C3 65.63(14)
Br1 Ni1 P1 C3 -161.22(9)
C1 Ni1 P1 C14 128.45(13)
P2 Ni1 P1 C14 -174.34(13)
Br1 Ni1 P1 C14 -41.19(11)
C1 Ni1 P1 C17 -105.08(13)
P2 Ni1 P1 C17 -47.87(15)
Br1 Ni1 P1 C17 85.28(10)
C1 Ni1 P2 C9 28.45(12)
P1 Ni1 P2 C9 -28.99(14)
Br1 Ni1 P2 C9 -161.68(9)
C1 Ni1 P2 C20 -90.46(14)
P1 Ni1 P2 C20 -147.90(14)
Br1 Ni1 P2 C20 79.41(12)
C1 Ni1 P2 C23 139.49(14)
P1 Ni1 P2 C23 82.05(15)
Br1 Ni1 P2 C23 -50.65(12)
P1 Ni1 C1 C2 -10.1(2)
P2 Ni1 C1 C2 -175.0(2)
Br1 Ni1 C1 C2 81.1(5)
P1 Ni1 C1 C8 125.34(18)
P2 Ni1 C1 C8 -39.50(17)
Br1 Ni1 C1 C8 -143.4(4)
C8 C1 C2 C7 58.5(4)
Ni1 C1 C2 C7 -168.7(2)
C8 C1 C2 C3 -124.0(3)
Ni1 C1 C2 C3 8.9(3)
C7 C2 C3 C4 -2.5(4)
C1 C2 C3 C4 179.8(3)
C7 C2 C3 P1 176.8(2)
C1 C2 C3 P1 -0.8(3)
C14 P1 C3 C2 -130.6(2)
C17 P1 C3 C2 114.0(2)
Ni1 P1 C3 C2 -6.2(2)
C14 P1 C3 C4 48.7(3)
C17 P1 C3 C4 -66.7(3)
Ni1 P1 C3 C4 173.0(2)
C2 C3 C4 C5 1.9(5)
P1 C3 C4 C5 -177.3(3)
C3 C4 C5 C6 -0.1(5)
C4 C5 C6 C7 -1.1(6)
C5 C6 C7 C2 0.4(6)
C3 C2 C7 C6 1.4(5)
C1 C2 C7 C6 178.9(3)
C2 C1 C8 C13 -4.4(4)
Ni1 C1 C8 C13 -140.4(2)
C2 C1 C8 C9 177.0(2)
Ni1 C1 C8 C9 41.0(3)
C13 C8 C9 C10 -4.1(4)
C1 C8 C9 C10 174.6(3)
C13 C8 C9 P2 167.3(2)
C1 C8 C9 P2 -14.0(3)
C20 P2 C9 C10 -77.0(3)
C23 P2 C9 C10 33.9(3)
Ni1 P2 C9 C10 156.1(3)
C20 P2 C9 C8 112.2(2)
C23 P2 C9 C8 -136.9(2)
Ni1 P2 C9 C8 -14.7(2)
C8 C9 C10 C11 3.6(5)
P2 C9 C10 C11 -166.4(3)
C9 C10 C11 C12 -0.7(5)
C10 C11 C12 C13 -1.6(5)
C11 C12 C13 C8 1.0(5)
C9 C8 C13 C12 1.8(4)
C1 C8 C13 C12 -176.8(3)
C3 P1 C14 C16 62.8(2)
C17 P1 C14 C16 175.5(2)
Ni1 P1 C14 C16 -55.1(2)
C3 P1 C14 C15 -64.6(3)
C17 P1 C14 C15 48.1(3)
Ni1 P1 C14 C15 177.5(2)
C3 P1 C17 C18 169.1(2)
C14 P1 C17 C18 53.3(3)
Ni1 P1 C17 C18 -76.9(2)
C3 P1 C17 C19 -68.0(2)
C14 P1 C17 C19 176.2(2)
Ni1 P1 C17 C19 46.0(2)
C9 P2 C20 C21 -75.6(3)
C23 P2 C20 C21 174.1(2)
Ni1 P2 C20 C21 38.2(3)
C9 P2 C20 C22 50.8(3)
C23 P2 C20 C22 -59.6(3)
Ni1 P2 C20 C22 164.6(2)
C9 P2 C23 C24 69.8(2)
C20 P2 C23 C24 -175.8(2)
Ni1 P2 C23 C24 -38.8(3)
C9 P2 C23 C25 -165.6(2)
C20 P2 C23 C25 -51.2(3)
Ni1 P2 C23 C25 85.8(2)
